data_7062776
loop_
_publ_author_name
'Cemalo\(glu, Re\,sit'
'Berbero\(glu, \.Ipek'
'Yakut, Mehtap'
'Binici, Arzu'
'Asmafiliz, Nuran'
'K\?il\?i\,c, Zeynel'
'G\"uzel, Remziye'
'Erdal, G\"ulbahar'
'\,Sim\,sek, H\"ulya'
'H\"okelek, Tuncer'

_publ_section_title
;
 Phosphorus--nitrogen compounds: part 71. Novel
 unsymmetrically-substituted dispiro-cyclotriphosphazenes: synthesis,
 characterization, antituberculosis activity, and phototunable charge
 storage studies
;
_journal_issue 42
_journal_name_full 'New Journal of Chemistry'
_journal_page_first 19788
_journal_page_last 19800
_journal_paper_doi 10.1039/D3NJ04099B
_journal_volume 47
_journal_year 2023
_chemical_formula_moiety 'C24 H32 Cl2 Fe N7 P3'
_chemical_formula_sum 'C24 H32 Cl2 Fe N7 P3'
_chemical_formula_weight 638.23
_space_group_crystal_system monoclinic
_space_group_IT_number 15
_space_group_name_Hall '-C 2yc'
_space_group_name_H-M_alt 'C 1 2/c 1'
_atom_sites_solution_hydrogens geom
_audit_creation_method SHELXL-2018/3
_audit_update_record
;
2023-06-01 deposited with the CCDC.	2023-10-03 downloaded from the CCDC.
;
_cell_angle_alpha 90
_cell_angle_beta 96.509(4)
_cell_angle_gamma 90
_cell_formula_units_Z 8
_cell_length_a 24.4648(5)
_cell_length_b 13.2516(3)
_cell_length_c 17.9929(4)
_cell_measurement_reflns_used 9790
_cell_measurement_temperature 120(2)
_cell_measurement_theta_max 26.48
_cell_measurement_theta_min 2.67
_cell_volume 5795.7(2)
_computing_cell_refinement '<i>SAINT</i> (Bruker, 2012)'
_computing_data_collection '<i>APEX2</i> (Bruker, 2012)'
_computing_data_reduction <i>SAINT</i>
_computing_molecular_graphics '<i>ORTEP-3</i> for Windows (Farrugia, 2012)'
_computing_publication_material 'WinGX publication routines (Farrugia, 2012) and PLATON (Spek, 2009)'
_computing_structure_refinement 'SHELXL-2018/3 (Sheldrick, 2018)'
_computing_structure_solution '<i>SHELXS97</i> (Sheldrick, 2008)'
_diffrn_ambient_temperature 120(2)
_diffrn_measured_fraction_theta_full 0.999
_diffrn_measured_fraction_theta_max 0.999
_diffrn_measurement_device_type 'Bruker APEX-II CCD'
_diffrn_measurement_method '\f and \w scans'
_diffrn_radiation_type MoK\a
_diffrn_radiation_wavelength 0.71073
_diffrn_reflns_av_R_equivalents 0.1259
_diffrn_reflns_av_unetI/netI 0.0485
_diffrn_reflns_Laue_measured_fraction_full 0.999
_diffrn_reflns_Laue_measured_fraction_max 0.999
_diffrn_reflns_limit_h_max 29
_diffrn_reflns_limit_h_min -29
_diffrn_reflns_limit_k_max 15
_diffrn_reflns_limit_k_min -15
_diffrn_reflns_limit_l_max 21
_diffrn_reflns_limit_l_min -21
_diffrn_reflns_number 41586
_diffrn_reflns_point_group_measured_fraction_full 0.999
_diffrn_reflns_point_group_measured_fraction_max 0.999
_diffrn_reflns_theta_full 25.026
_diffrn_reflns_theta_max 25.026
_diffrn_reflns_theta_min 1.676
_exptl_absorpt_coefficient_mu 0.898
_exptl_absorpt_correction_T_max 0.8555
_exptl_absorpt_correction_T_min 0.7344
_exptl_absorpt_correction_type multi-scan
_exptl_absorpt_process_details 'SADABS; Bruker, 2012'
_exptl_crystal_colour colourless
_exptl_crystal_density_diffrn 1.463
_exptl_crystal_description block
_exptl_crystal_F_000 2640
_exptl_crystal_size_max 0.38
_exptl_crystal_size_mid 0.26
_exptl_crystal_size_min 0.15
_refine_diff_density_max 0.505
_refine_diff_density_min -0.355
_refine_diff_density_rms 0.056
_refine_ls_extinction_method none
_refine_ls_goodness_of_fit_ref 1.031
_refine_ls_hydrogen_treatment constr
_refine_ls_matrix_type full
_refine_ls_number_parameters 336
_refine_ls_number_reflns 5122
_refine_ls_number_restraints 0
_refine_ls_restrained_S_all 1.031
_refine_ls_R_factor_all 0.0506
_refine_ls_R_factor_gt 0.0394
_refine_ls_shift/su_max 0.001
_refine_ls_shift/su_mean 0.000
_refine_ls_structure_factor_coef Fsqd
_refine_ls_weighting_details 'w=1/[\s^2^(Fo^2^)+(0.0521P)^2^+6.1731P] where P=(Fo^2^+2Fc^2^)/3'
_refine_ls_weighting_scheme calc
_refine_ls_wR_factor_gt 0.1063
_refine_ls_wR_factor_ref 0.1139
_reflns_Friedel_coverage 0.000
_reflns_number_gt 4149
_reflns_number_total 5122
_reflns_threshold_expression 'I > 2\s(I)'
_cod_data_source_file d3nj04099b2.cif
_cod_data_source_block shelx
_cod_depositor_comments 'Adding full bibliography for 7062776--7062778.cif.'
_cod_original_sg_symbol_H-M 'C 2/c'
_cod_database_code 7062776
_shelx_shelxl_version_number 2018/3
_shelx_space_group_comment
;
The symmetry employed for this shelxl refinement is uniquely defined
by the following loop, which should always be used as a source of
symmetry information in preference to the above space-group names.
They are only intended as comments.
;

loop_
_space_group_symop_operation_xyz
'x, y, z'
'-x, y, -z+1/2'
'x+1/2, y+1/2, z'
'-x+1/2, y+1/2, -z+1/2'
'-x, -y, -z'
'x, -y, z-1/2'
'-x+1/2, -y+1/2, -z'
'x+1/2, -y+1/2, z-1/2'

loop_
_atom_site_label
_atom_site_type_symbol
_atom_site_fract_x
_atom_site_fract_y
_atom_site_fract_z
_atom_site_U_iso_or_equiv
_atom_site_adp_type
_atom_site_occupancy
_atom_site_site_symmetry_order
_atom_site_calc_flag
_atom_site_refinement_flags_posn
_atom_site_refinement_flags_adp
_atom_site_refinement_flags_occupancy
_atom_site_disorder_assembly
_atom_site_disorder_group
Fe1 Fe 0.50155(2) 0.79040(3) 0.02685(2) 0.05140(15) Uani 1 1 d . . . . .
P1 P 0.72703(3) 0.57530(5) -0.11194(4) 0.04160(18) Uani 1 1 d . . . . .
P2 P 0.67230(3) 0.49473(5) 0.00625(3) 0.04218(19) Uani 1 1 d . . . . .
P3 P 0.63678(3) 0.44976(5) -0.14133(3) 0.04195(18) Uani 1 1 d . . . . .
Cl1 Cl 0.63660(4) 0.31149(6) -0.18881(5) 0.0761(3) Uani 1 1 d . . . . .
Cl2 Cl 0.56440(3) 0.50113(8) -0.19193(5) 0.0763(3) Uani 1 1 d . . . . .
N1 N 0.72127(9) 0.55217(16) -0.02693(11) 0.0450(5) Uani 1 1 d . . . . .
N2 N 0.63225(10) 0.43550(17) -0.05629(12) 0.0502(6) Uani 1 1 d . . . . .
N3 N 0.68311(9) 0.51519(18) -0.16920(11) 0.0495(6) Uani 1 1 d . . . . .
N4 N 0.72692(10) 0.69661(17) -0.13033(13) 0.0533(6) Uani 1 1 d . . . . .
N5 N 0.78961(9) 0.55546(19) -0.13466(14) 0.0543(6) Uani 1 1 d . . . . .
N6 N 0.63633(10) 0.56906(17) 0.05646(11) 0.0478(5) Uani 1 1 d . . . . .
N7 N 0.69411(12) 0.42049(18) 0.07604(12) 0.0564(6) Uani 1 1 d . . . . .
C1 C 0.67971(16) 0.4572(3) 0.14683(16) 0.0705(10) Uani 1 1 d . . . . .
H1A H 0.709943 0.495332 0.172695 0.085 Uiso 1 1 calc R U . . .
H1B H 0.671160 0.401355 0.178390 0.085 Uiso 1 1 calc R U . . .
C2 C 0.63079(15) 0.5228(2) 0.12927(15) 0.0610(8) Uani 1 1 d . . . . .
H2A H 0.597284 0.483259 0.126888 0.073 Uiso 1 1 calc R U . . .
H2B H 0.629638 0.574385 0.167330 0.073 Uiso 1 1 calc R U . . .
C3 C 0.58728(13) 0.6178(2) 0.01858(16) 0.0577(7) Uani 1 1 d . . . . .
H3A H 0.558643 0.567498 0.007979 0.069 Uiso 1 1 calc R U . . .
H3B H 0.595888 0.644840 -0.028816 0.069 Uiso 1 1 calc R U . . .
C4 C 0.56595(12) 0.7011(2) 0.06343(15) 0.0502(7) Uani 1 1 d . . . . .
C5 C 0.52393(14) 0.6919(3) 0.11093(17) 0.0624(8) Uani 1 1 d . . . . .
H5 H 0.505823 0.632505 0.120728 0.075 Uiso 1 1 calc R U . . .
C6 C 0.51407(16) 0.7870(3) 0.14079(18) 0.0755(10) Uani 1 1 d . . . . .
H6 H 0.488390 0.801507 0.173622 0.091 Uiso 1 1 calc R U . . .
C7 C 0.54951(15) 0.8560(3) 0.11263(18) 0.0718(10) Uani 1 1 d . . . . .
H7 H 0.551430 0.924670 0.123234 0.086 Uiso 1 1 calc R U . . .
C8 C 0.58187(13) 0.8038(2) 0.06537(17) 0.0567(7) Uani 1 1 d . . . . .
H8 H 0.609104 0.831945 0.039784 0.068 Uiso 1 1 calc R U . . .
C9 C 0.44088(19) 0.7258(4) -0.0431(2) 0.0922(14) Uani 1 1 d . . . . .
H9 H 0.429393 0.659060 -0.041070 0.111 Uiso 1 1 calc R U . . .
C10 C 0.48255(18) 0.7611(3) -0.08320(19) 0.0833(11) Uani 1 1 d . . . . .
H10 H 0.503781 0.722839 -0.112390 0.100 Uiso 1 1 calc R U . . .
C11 C 0.48626(14) 0.8673(3) -0.07079(18) 0.0719(10) Uani 1 1 d . . . . .
H11 H 0.510285 0.911932 -0.090292 0.086 Uiso 1 1 calc R U . . .
C12 C 0.44675(15) 0.8909(3) -0.0237(2) 0.0746(10) Uani 1 1 d . . . . .
H12 H 0.439756 0.954982 -0.005982 0.090 Uiso 1 1 calc R U . . .
C13 C 0.41984(16) 0.8045(4) -0.0075(3) 0.0925(13) Uani 1 1 d . . . . .
H13 H 0.391662 0.800375 0.023002 0.111 Uiso 1 1 calc R U . . .
C14 C 0.73780(17) 0.3492(3) 0.0728(2) 0.0796(11) Uani 1 1 d . . . . .
H14A H 0.743435 0.337638 0.021507 0.119 Uiso 1 1 calc R U . . .
H14B H 0.728265 0.286730 0.095099 0.119 Uiso 1 1 calc R U . . .
H14C H 0.770976 0.375320 0.099486 0.119 Uiso 1 1 calc R U . . .
C15 C 0.80163(12) 0.6328(3) -0.18885(17) 0.0637(9) Uani 1 1 d . . . . .
H15A H 0.785981 0.614137 -0.238920 0.076 Uiso 1 1 calc R U . . .
H15B H 0.841031 0.641262 -0.188598 0.076 Uiso 1 1 calc R U . . .
C16 C 0.77579(13) 0.7282(3) -0.1643(2) 0.0694(9) Uani 1 1 d . . . . .
H16A H 0.801132 0.764200 -0.128315 0.083 Uiso 1 1 calc R U . . .
H16B H 0.765584 0.772019 -0.206864 0.083 Uiso 1 1 calc R U . . .
C17 C 0.69983(14) 0.7707(2) -0.08775(17) 0.0602(8) Uani 1 1 d . . . . .
H17A H 0.727593 0.813890 -0.061351 0.072 Uiso 1 1 calc R U . . .
H17B H 0.681075 0.735845 -0.050592 0.072 Uiso 1 1 calc R U . . .
C18 C 0.65888(12) 0.8357(2) -0.13456(16) 0.0526(7) Uani 1 1 d . . . . .
C19 C 0.65210(15) 0.9354(3) -0.1149(2) 0.0704(9) Uani 1 1 d . . . . .
H19 H 0.674024 0.961864 -0.073923 0.084 Uiso 1 1 calc R U . . .
C20 C 0.61381(19) 0.9961(3) -0.1544(3) 0.0909(13) Uani 1 1 d . . . . .
H20 H 0.609903 1.063011 -0.140294 0.109 Uiso 1 1 calc R U . . .
C21 C 0.58166(18) 0.9581(5) -0.2143(3) 0.1034(17) Uani 1 1 d . . . . .
H21 H 0.555772 0.999097 -0.241489 0.124 Uiso 1 1 calc R U . . .
C22 C 0.58731(17) 0.8595(5) -0.2347(2) 0.1020(16) Uani 1 1 d . . . . .
H22 H 0.564901 0.833237 -0.275304 0.122 Uiso 1 1 calc R U . . .
C23 C 0.62626(15) 0.7988(3) -0.19499(19) 0.0768(10) Uani 1 1 d . . . . .
H23 H 0.630282 0.732151 -0.209619 0.092 Uiso 1 1 calc R U . . .
C24 C 0.80682(15) 0.4527(3) -0.1486(2) 0.0817(11) Uani 1 1 d . . . . .
H24A H 0.797341 0.409374 -0.109273 0.122 Uiso 1 1 calc R U . . .
H24B H 0.845904 0.451146 -0.150169 0.122 Uiso 1 1 calc R U . . .
H24C H 0.788555 0.429758 -0.195627 0.122 Uiso 1 1 calc R U . . .

loop_
_atom_site_aniso_label
_atom_site_aniso_U_11
_atom_site_aniso_U_22
_atom_site_aniso_U_33
_atom_site_aniso_U_23
_atom_site_aniso_U_13
_atom_site_aniso_U_12
Fe1 0.0539(3) 0.0568(3) 0.0430(2) 0.00203(18) 0.00304(19) -0.00933(19)
P1 0.0432(4) 0.0490(4) 0.0324(3) 0.0028(3) 0.0032(3) -0.0101(3)
P2 0.0631(4) 0.0405(4) 0.0233(3) -0.0016(3) 0.0063(3) -0.0080(3)
P3 0.0503(4) 0.0502(4) 0.0259(3) -0.0044(3) 0.0064(3) -0.0141(3)
Cl1 0.1234(8) 0.0585(5) 0.0501(4) -0.0191(3) 0.0256(5) -0.0211(5)
Cl2 0.0502(4) 0.1100(7) 0.0671(5) 0.0176(5) -0.0006(4) -0.0103(4)
N1 0.0525(13) 0.0495(13) 0.0319(11) -0.0020(9) -0.0007(10) -0.0119(10)
N2 0.0659(15) 0.0548(14) 0.0315(11) -0.0044(10) 0.0131(11) -0.0236(11)
N3 0.0542(14) 0.0679(15) 0.0268(11) 0.0004(10) 0.0066(10) -0.0207(12)
N4 0.0602(15) 0.0505(14) 0.0500(14) 0.0074(11) 0.0094(12) -0.0132(11)
N5 0.0453(13) 0.0651(16) 0.0533(14) 0.0037(12) 0.0094(11) -0.0066(11)
N6 0.0650(15) 0.0515(13) 0.0271(11) -0.0039(9) 0.0066(10) -0.0020(11)
N7 0.0928(18) 0.0493(14) 0.0279(11) 0.0007(9) 0.0109(12) 0.0022(13)
C1 0.103(3) 0.079(2) 0.0294(14) 0.0042(14) 0.0094(16) 0.009(2)
C2 0.094(2) 0.0622(18) 0.0294(14) -0.0040(13) 0.0181(15) -0.0040(17)
C3 0.0680(19) 0.0624(18) 0.0419(15) -0.0068(13) 0.0033(14) -0.0014(15)
C4 0.0550(16) 0.0573(17) 0.0382(14) 0.0018(12) 0.0053(13) -0.0031(13)
C5 0.068(2) 0.072(2) 0.0483(17) 0.0159(15) 0.0146(15) 0.0000(16)
C6 0.083(2) 0.102(3) 0.0425(17) 0.0002(18) 0.0129(17) 0.027(2)
C7 0.085(2) 0.069(2) 0.0558(19) -0.0184(17) -0.0191(18) 0.0130(19)
C8 0.0552(17) 0.0654(19) 0.0472(16) -0.0006(14) -0.0043(14) -0.0109(14)
C9 0.102(3) 0.092(3) 0.075(3) 0.009(2) -0.021(2) -0.045(3)
C10 0.099(3) 0.106(3) 0.0403(17) -0.0109(19) -0.0112(19) 0.021(2)
C11 0.068(2) 0.089(3) 0.0552(19) 0.0244(18) -0.0080(17) -0.0280(19)
C12 0.069(2) 0.082(3) 0.069(2) 0.0052(18) -0.0094(19) 0.0090(19)
C13 0.055(2) 0.139(4) 0.081(3) 0.017(3) -0.0041(19) -0.019(2)
C14 0.124(3) 0.054(2) 0.062(2) 0.0108(16) 0.015(2) 0.022(2)
C15 0.0442(16) 0.094(3) 0.0524(18) 0.0149(17) 0.0044(14) -0.0190(16)
C16 0.0616(19) 0.079(2) 0.067(2) 0.0246(18) 0.0030(16) -0.0255(17)
C17 0.078(2) 0.0515(17) 0.0481(17) 0.0053(13) -0.0061(15) -0.0060(15)
C18 0.0552(17) 0.0573(18) 0.0447(16) 0.0116(13) 0.0025(13) -0.0098(14)
C19 0.078(2) 0.063(2) 0.069(2) 0.0105(17) 0.0031(18) -0.0007(17)
C20 0.094(3) 0.086(3) 0.096(3) 0.033(2) 0.024(3) 0.026(2)
C21 0.070(3) 0.154(5) 0.089(3) 0.060(3) 0.020(2) 0.035(3)
C22 0.069(3) 0.175(5) 0.058(2) 0.019(3) -0.011(2) -0.007(3)
C23 0.073(2) 0.098(3) 0.055(2) 0.0030(18) -0.0062(18) -0.013(2)
C24 0.070(2) 0.085(3) 0.094(3) 0.000(2) 0.027(2) 0.0080(19)

loop_
_atom_type_symbol
_atom_type_description
_atom_type_scat_dispersion_real
_atom_type_scat_dispersion_imag
_atom_type_scat_source
C C 0.0033 0.0016 'International Tables Vol C Tables 4.2.6.8 and 6.1.1.4'
H H 0.0000 0.0000 'International Tables Vol C Tables 4.2.6.8 and 6.1.1.4'
N N 0.0061 0.0033 'International Tables Vol C Tables 4.2.6.8 and 6.1.1.4'
Cl Cl 0.1484 0.1585 'International Tables Vol C Tables 4.2.6.8 and 6.1.1.4'
Fe Fe 0.3463 0.8444 'International Tables Vol C Tables 4.2.6.8 and 6.1.1.4'
P P 0.1023 0.0942 'International Tables Vol C Tables 4.2.6.8 and 6.1.1.4'

loop_
_geom_angle_atom_site_label_1
_geom_angle_atom_site_label_2
_geom_angle_atom_site_label_3
_geom_angle
_geom_angle_site_symmetry_1
_geom_angle_site_symmetry_3
_geom_angle_publ_flag
C20 C21 C22 120.0(4) . . ?
C20 C21 H21 120.0 . . ?
C22 C21 H21 120.0 . . ?
C8 Fe1 C10 117.45(15) . . ?
C8 Fe1 C4 41.01(12) . . ?
C10 Fe1 C4 106.94(14) . . ?
C8 Fe1 C9 150.29(19) . . ?
C10 Fe1 C9 40.37(17) . . ?
C4 Fe1 C9 116.43(18) . . ?
C8 Fe1 C5 68.25(13) . . ?
C10 Fe1 C5 128.40(16) . . ?
C4 Fe1 C5 40.94(12) . . ?
C9 Fe1 C5 107.99(16) . . ?
C8 Fe1 C7 40.77(13) . . ?
C10 Fe1 C7 151.46(18) . . ?
C4 Fe1 C7 68.90(13) . . ?
C9 Fe1 C7 167.37(19) . . ?
C5 Fe1 C7 67.87(15) . . ?
C8 Fe1 C11 109.30(13) . . ?
C10 Fe1 C11 41.25(16) . . ?
C4 Fe1 C11 129.55(14) . . ?
C9 Fe1 C11 67.91(15) . . ?
C5 Fe1 C11 167.96(16) . . ?
C7 Fe1 C11 118.56(15) . . ?
C8 Fe1 C12 131.69(15) . . ?
C10 Fe1 C12 67.67(16) . . ?
C4 Fe1 C12 168.91(14) . . ?
C9 Fe1 C12 66.32(18) . . ?
C5 Fe1 C12 149.97(14) . . ?
C7 Fe1 C12 110.84(15) . . ?
C11 Fe1 C12 40.11(15) . . ?
C8 Fe1 C13 169.43(19) . . ?
C10 Fe1 C13 67.08(18) . . ?
C4 Fe1 C13 148.94(17) . . ?
C9 Fe1 C13 39.02(18) . . ?
C5 Fe1 C13 117.34(16) . . ?
C7 Fe1 C13 131.06(19) . . ?
C11 Fe1 C13 67.19(16) . . ?
C12 Fe1 C13 39.37(16) . . ?
C8 Fe1 C6 68.08(14) . . ?
C10 Fe1 C6 166.73(18) . . ?
C4 Fe1 C6 68.69(13) . . ?
C9 Fe1 C6 129.18(18) . . ?
C5 Fe1 C6 40.33(14) . . ?
C7 Fe1 C6 40.12(15) . . ?
C11 Fe1 C6 150.90(16) . . ?
C12 Fe1 C6 118.75(15) . . ?
C13 Fe1 C6 109.76(17) . . ?
N1 P1 N3 113.34(11) . . ?
N1 P1 N4 112.73(12) . . ?
N3 P1 N4 111.67(13) . . ?
N1 P1 N5 113.30(13) . . ?
N3 P1 N5 109.45(13) . . ?
N4 P1 N5 94.97(13) . . ?
N1 P2 N2 113.28(11) . . ?
N1 P2 N7 112.44(13) . . ?
N2 P2 N7 111.28(13) . . ?
N1 P2 N6 112.92(12) . . ?
N2 P2 N6 110.63(13) . . ?
N7 P2 N6 94.94(12) . . ?
N3 P3 N2 121.34(12) . . ?
N3 P3 Cl2 107.53(10) . . ?
N2 P3 Cl2 109.13(10) . . ?
N3 P3 Cl1 109.63(10) . . ?
N2 P3 Cl1 107.94(9) . . ?
Cl2 P3 Cl1 98.94(5) . . ?
P1 N1 P2 127.50(14) . . ?
C3 N6 C2 116.6(2) . . ?
C3 N6 P2 117.87(17) . . ?
C2 N6 P2 110.34(19) . . ?
P3 N2 P2 121.45(13) . . ?
C17 N4 C16 118.0(3) . . ?
C17 N4 P1 123.16(19) . . ?
C16 N4 P1 112.4(2) . . ?
C14 N7 C1 121.1(3) . . ?
C14 N7 P2 123.0(2) . . ?
C1 N7 P2 112.6(2) . . ?
C24 N5 C15 117.1(3) . . ?
C24 N5 P1 119.1(2) . . ?
C15 N5 P1 108.4(2) . . ?
C8 C4 C5 106.6(3) . . ?
C8 C4 C3 127.7(3) . . ?
C5 C4 C3 125.7(3) . . ?
C8 C4 Fe1 69.36(17) . . ?
C5 C4 Fe1 69.76(17) . . ?
C3 C4 Fe1 124.3(2) . . ?
C6 C7 C8 108.2(3) . . ?
C6 C7 Fe1 70.4(2) . . ?
C8 C7 Fe1 69.25(17) . . ?
C6 C7 H7 125.9 . . ?
C8 C7 H7 125.9 . . ?
Fe1 C7 H7 126.0 . . ?
C9 C10 C11 106.7(4) . . ?
C9 C10 Fe1 70.0(2) . . ?
C11 C10 Fe1 69.72(19) . . ?
C9 C10 H10 126.7 . . ?
C11 C10 H10 126.7 . . ?
Fe1 C10 H10 125.3 . . ?
C6 C5 C4 108.8(3) . . ?
C6 C5 Fe1 70.33(19) . . ?
C4 C5 Fe1 69.30(17) . . ?
C6 C5 H5 125.6 . . ?
C4 C5 H5 125.6 . . ?
Fe1 C5 H5 126.4 . . ?
C12 C11 C10 106.3(3) . . ?
C12 C11 Fe1 69.97(19) . . ?
C10 C11 Fe1 69.03(19) . . ?
C12 C11 H11 126.9 . . ?
C10 C11 H11 126.9 . . ?
Fe1 C11 H11 125.7 . . ?
C7 C8 C4 108.4(3) . . ?
C7 C8 Fe1 69.99(18) . . ?
C4 C8 Fe1 69.63(17) . . ?
C7 C8 H8 125.8 . . ?
C4 C8 H8 125.8 . . ?
Fe1 C8 H8 126.2 . . ?
P3 N3 P1 121.79(13) . . ?
C23 C18 C19 118.1(3) . . ?
C23 C18 C17 122.2(3) . . ?
C19 C18 C17 119.7(3) . . ?
N4 C17 C18 114.0(3) . . ?
N4 C17 H17A 108.7 . . ?
C18 C17 H17A 108.7 . . ?
N4 C17 H17B 108.7 . . ?
C18 C17 H17B 108.7 . . ?
H17A C17 H17B 107.6 . . ?
N6 C3 C4 113.1(2) . . ?
N6 C3 H3A 109.0 . . ?
C4 C3 H3A 109.0 . . ?
N6 C3 H3B 109.0 . . ?
C4 C3 H3B 109.0 . . ?
H3A C3 H3B 107.8 . . ?
N7 C1 C2 106.3(2) . . ?
N7 C1 H1A 110.5 . . ?
C2 C1 H1A 110.5 . . ?
N7 C1 H1B 110.5 . . ?
C2 C1 H1B 110.5 . . ?
H1A C1 H1B 108.7 . . ?
N6 C2 C1 106.3(2) . . ?
N6 C2 H2A 110.5 . . ?
C1 C2 H2A 110.5 . . ?
N6 C2 H2B 110.5 . . ?
C1 C2 H2B 110.5 . . ?
H2A C2 H2B 108.7 . . ?
N5 C15 C16 105.7(2) . . ?
N5 C15 H15A 110.6 . . ?
C16 C15 H15A 110.6 . . ?
N5 C15 H15B 110.6 . . ?
C16 C15 H15B 110.6 . . ?
H15A C15 H15B 108.7 . . ?
C7 C6 C5 108.0(3) . . ?
C7 C6 Fe1 69.44(19) . . ?
C5 C6 Fe1 69.34(18) . . ?
C7 C6 H6 126.0 . . ?
C5 C6 H6 126.0 . . ?
Fe1 C6 H6 126.8 . . ?
N4 C16 C15 105.8(2) . . ?
N4 C16 H16A 110.6 . . ?
C15 C16 H16A 110.6 . . ?
N4 C16 H16B 110.6 . . ?
C15 C16 H16B 110.6 . . ?
H16A C16 H16B 108.7 . . ?
C18 C23 C22 120.7(4) . . ?
C18 C23 H23 119.7 . . ?
C22 C23 H23 119.7 . . ?
N5 C24 H24A 109.5 . . ?
N5 C24 H24B 109.5 . . ?
H24A C24 H24B 109.5 . . ?
N5 C24 H24C 109.5 . . ?
H24A C24 H24C 109.5 . . ?
H24B C24 H24C 109.5 . . ?
C13 C9 C10 109.0(4) . . ?
C13 C9 Fe1 70.9(2) . . ?
C10 C9 Fe1 69.7(2) . . ?
C13 C9 H9 125.5 . . ?
C10 C9 H9 125.5 . . ?
Fe1 C9 H9 125.6 . . ?
C20 C19 C18 121.5(4) . . ?
C20 C19 H19 119.2 . . ?
C18 C19 H19 119.2 . . ?
C21 C22 C23 120.1(4) . . ?
C21 C22 H22 119.9 . . ?
C23 C22 H22 119.9 . . ?
C13 C12 C11 109.0(4) . . ?
C13 C12 Fe1 70.4(2) . . ?
C11 C12 Fe1 69.9(2) . . ?
C13 C12 H12 125.5 . . ?
C11 C12 H12 125.5 . . ?
Fe1 C12 H12 125.7 . . ?
N7 C14 H14A 109.5 . . ?
N7 C14 H14B 109.5 . . ?
H14A C14 H14B 109.5 . . ?
N7 C14 H14C 109.5 . . ?
H14A C14 H14C 109.5 . . ?
H14B C14 H14C 109.5 . . ?
C9 C13 C12 109.0(4) . . ?
C9 C13 Fe1 70.1(2) . . ?
C12 C13 Fe1 70.2(2) . . ?
C9 C13 H13 125.5 . . ?
C12 C13 H13 125.5 . . ?
Fe1 C13 H13 125.8 . . ?
C21 C20 C19 119.6(4) . . ?
C21 C20 H20 120.2 . . ?
C19 C20 H20 120.2 . . ?

loop_
_geom_bond_atom_site_label_1
_geom_bond_atom_site_label_2
_geom_bond_distance
_geom_bond_site_symmetry_2
_geom_bond_publ_flag
C21 C20 1.356(7) . ?
C21 C22 1.369(7) . ?
C21 H21 0.9300 . ?
Fe1 C8 2.016(3) . ?
Fe1 C10 2.020(3) . ?
Fe1 C4 2.020(3) . ?
Fe1 C9 2.024(4) . ?
Fe1 C5 2.026(3) . ?
Fe1 C7 2.026(3) . ?
Fe1 C11 2.029(3) . ?
Fe1 C12 2.029(3) . ?
Fe1 C13 2.033(4) . ?
Fe1 C6 2.039(3) . ?
P1 N1 1.582(2) . ?
P1 N3 1.612(2) . ?
P1 N4 1.641(2) . ?
P1 N5 1.650(2) . ?
P2 N1 1.592(2) . ?
P2 N2 1.610(2) . ?
P2 N7 1.636(2) . ?
P2 N6 1.656(2) . ?
P3 N3 1.555(2) . ?
P3 N2 1.558(2) . ?
P3 Cl2 2.0156(11) . ?
P3 Cl1 2.0215(10) . ?
N6 C3 1.461(4) . ?
N6 C2 1.466(3) . ?
N4 C17 1.451(4) . ?
N4 C16 1.465(4) . ?
N7 C14 1.433(4) . ?
N7 C1 1.444(4) . ?
N5 C24 1.456(4) . ?
N5 C15 1.467(4) . ?
C4 C8 1.414(4) . ?
C4 C5 1.415(4) . ?
C4 C3 1.496(4) . ?
C7 C6 1.394(5) . ?
C7 C8 1.408(5) . ?
C7 H7 0.9300 . ?
C10 C9 1.395(6) . ?
C10 C11 1.426(5) . ?
C10 H10 0.9300 . ?
C5 C6 1.401(5) . ?
C5 H5 0.9300 . ?
C11 C12 1.392(5) . ?
C11 H11 0.9300 . ?
C8 H8 0.9300 . ?
C18 C23 1.364(4) . ?
C18 C19 1.382(5) . ?
C18 C17 1.505(4) . ?
C17 H17A 0.9700 . ?
C17 H17B 0.9700 . ?
C3 H3A 0.9700 . ?
C3 H3B 0.9700 . ?
C1 C2 1.484(5) . ?
C1 H1A 0.9700 . ?
C1 H1B 0.9700 . ?
C2 H2A 0.9700 . ?
C2 H2B 0.9700 . ?
C15 C16 1.503(5) . ?
C15 H15A 0.9700 . ?
C15 H15B 0.9700 . ?
C6 H6 0.9300 . ?
C16 H16A 0.9700 . ?
C16 H16B 0.9700 . ?
C23 C22 1.382(6) . ?
C23 H23 0.9300 . ?
C24 H24A 0.9600 . ?
C24 H24B 0.9600 . ?
C24 H24C 0.9600 . ?
C9 C13 1.355(6) . ?
C9 H9 0.9300 . ?
C19 C20 1.371(5) . ?
C19 H19 0.9300 . ?
C22 H22 0.9300 . ?
C12 C13 1.368(6) . ?
C12 H12 0.9300 . ?
C14 H14A 0.9600 . ?
C14 H14B 0.9600 . ?
C14 H14C 0.9600 . ?
C13 H13 0.9300 . ?
C20 H20 0.9300 . ?

loop_
_geom_hbond_atom_site_label_D
_geom_hbond_atom_site_label_H
_geom_hbond_atom_site_label_A
_geom_hbond_distance_DH
_geom_hbond_distance_HA
_geom_hbond_distance_DA
_geom_hbond_angle_DHA
_geom_hbond_site_symmetry_A
_geom_hbond_publ_flag
C17 H17A N1 0.9700 2.6100 3.548(4) 164.00 7_665 yes

loop_
_geom_torsion_atom_site_label_1
_geom_torsion_atom_site_label_2
_geom_torsion_atom_site_label_3
_geom_torsion_atom_site_label_4
_geom_torsion
_geom_torsion_site_symmetry_1
_geom_torsion_site_symmetry_2
_geom_torsion_site_symmetry_3
_geom_torsion_site_symmetry_4
_geom_torsion_publ_flag
N3 P1 N1 P2 -11.7(2) . . . . ?
N4 P1 N1 P2 116.35(18) . . . . ?
N5 P1 N1 P2 -137.24(18) . . . . ?
N2 P2 N1 P1 13.7(2) . . . . ?
N7 P2 N1 P1 140.91(17) . . . . ?
N6 P2 N1 P1 -113.08(18) . . . . ?
N1 P2 N6 C3 93.2(2) . . . . ?
N2 P2 N6 C3 -35.0(2) . . . . ?
N7 P2 N6 C3 -149.9(2) . . . . ?
N1 P2 N6 C2 -129.5(2) . . . . ?
N2 P2 N6 C2 102.4(2) . . . . ?
N7 P2 N6 C2 -12.6(2) . . . . ?
N3 P3 N2 P2 4.9(3) . . . . ?
Cl2 P3 N2 P2 -120.91(16) . . . . ?
Cl1 P3 N2 P2 132.51(15) . . . . ?
N1 P2 N2 P3 -9.4(2) . . . . ?
N7 P2 N2 P3 -137.26(18) . . . . ?
N6 P2 N2 P3 118.53(18) . . . . ?
N1 P1 N4 C17 -27.2(3) . . . . ?
N3 P1 N4 C17 101.8(2) . . . . ?
N5 P1 N4 C17 -145.0(2) . . . . ?
N1 P1 N4 C16 124.1(2) . . . . ?
N3 P1 N4 C16 -106.9(2) . . . . ?
N5 P1 N4 C16 6.3(2) . . . . ?
N1 P2 N7 C14 -49.4(3) . . . . ?
N2 P2 N7 C14 78.9(3) . . . . ?
N6 P2 N7 C14 -166.7(3) . . . . ?
N1 P2 N7 C1 110.1(2) . . . . ?
N2 P2 N7 C1 -121.6(2) . . . . ?
N6 P2 N7 C1 -7.2(3) . . . . ?
N1 P1 N5 C24 79.4(3) . . . . ?
N3 P1 N5 C24 -48.2(3) . . . . ?
N4 P1 N5 C24 -163.2(3) . . . . ?
N1 P1 N5 C15 -143.4(2) . . . . ?
N3 P1 N5 C15 89.0(2) . . . . ?
N4 P1 N5 C15 -26.1(2) . . . . ?
C8 C4 C5 C6 0.5(3) . . . . ?
C3 C4 C5 C6 -177.7(3) . . . . ?
Fe1 C4 C5 C6 -59.4(2) . . . . ?
C8 C4 C5 Fe1 59.9(2) . . . . ?
C3 C4 C5 Fe1 -118.3(3) . . . . ?
C9 C10 C11 C12 0.1(4) . . . . ?
Fe1 C10 C11 C12 -60.4(2) . . . . ?
C9 C10 C11 Fe1 60.5(2) . . . . ?
C6 C7 C8 C4 0.7(4) . . . . ?
Fe1 C7 C8 C4 -59.2(2) . . . . ?
C6 C7 C8 Fe1 59.9(2) . . . . ?
C5 C4 C8 C7 -0.7(3) . . . . ?
C3 C4 C8 C7 177.5(3) . . . . ?
Fe1 C4 C8 C7 59.5(2) . . . . ?
C5 C4 C8 Fe1 -60.1(2) . . . . ?
C3 C4 C8 Fe1 118.0(3) . . . . ?
N2 P3 N3 P1 -2.7(3) . . . . ?
Cl2 P3 N3 P1 123.80(15) . . . . ?
Cl1 P3 N3 P1 -129.59(15) . . . . ?
N1 P1 N3 P3 5.5(2) . . . . ?
N4 P1 N3 P3 -123.17(18) . . . . ?
N5 P1 N3 P3 133.00(18) . . . . ?
C16 N4 C17 C18 85.3(3) . . . . ?
P1 N4 C17 C18 -124.8(2) . . . . ?
C23 C18 C17 N4 36.7(4) . . . . ?
C19 C18 C17 N4 -145.7(3) . . . . ?
C2 N6 C3 C4 59.1(3) . . . . ?
P2 N6 C3 C4 -166.1(2) . . . . ?
C8 C4 C3 N6 87.2(4) . . . . ?
C5 C4 C3 N6 -95.0(4) . . . . ?
Fe1 C4 C3 N6 176.45(19) . . . . ?
C14 N7 C1 C2 -175.9(3) . . . . ?
P2 N7 C1 C2 24.2(3) . . . . ?
C3 N6 C2 C1 165.8(3) . . . . ?
P2 N6 C2 C1 27.8(3) . . . . ?
N7 C1 C2 N6 -31.8(3) . . . . ?
C24 N5 C15 C16 175.7(3) . . . . ?
P1 N5 C15 C16 37.5(3) . . . . ?
C8 C7 C6 C5 -0.4(4) . . . . ?
Fe1 C7 C6 C5 58.8(2) . . . . ?
C8 C7 C6 Fe1 -59.2(2) . . . . ?
C4 C5 C6 C7 -0.1(4) . . . . ?
Fe1 C5 C6 C7 -58.9(2) . . . . ?
C4 C5 C6 Fe1 58.8(2) . . . . ?
C17 N4 C16 C15 167.6(3) . . . . ?
P1 N4 C16 C15 14.6(3) . . . . ?
N5 C15 C16 N4 -32.0(3) . . . . ?
C19 C18 C23 C22 -0.6(5) . . . . ?
C17 C18 C23 C22 177.0(3) . . . . ?
C11 C10 C9 C13 -0.2(4) . . . . ?
Fe1 C10 C9 C13 60.2(3) . . . . ?
C11 C10 C9 Fe1 -60.4(2) . . . . ?
C23 C18 C19 C20 0.1(5) . . . . ?
C17 C18 C19 C20 -177.6(3) . . . . ?
C20 C21 C22 C23 -0.9(7) . . . . ?
C18 C23 C22 C21 1.0(6) . . . . ?
C10 C11 C12 C13 0.0(4) . . . . ?
Fe1 C11 C12 C13 -59.8(3) . . . . ?
C10 C11 C12 Fe1 59.8(2) . . . . ?
C10 C9 C13 C12 0.2(5) . . . . ?
Fe1 C9 C13 C12 59.6(3) . . . . ?
C10 C9 C13 Fe1 -59.4(3) . . . . ?
C11 C12 C13 C9 -0.1(5) . . . . ?
Fe1 C12 C13 C9 -59.6(3) . . . . ?
C11 C12 C13 Fe1 59.5(2) . . . . ?
C22 C21 C20 C19 0.4(6) . . . . ?
C18 C19 C20 C21 0.0(6) . . . . ?
